data_4304735
loop_
_publ_author_name
'Kazuya Arashiba'
'Hidetaka Iizuka'
'Shoji Matsukawa'
'Shigeki Kuwata'
'Yoshiaki Tanabe'
'Masakazu Iwasaki'
'Youichi Ishii'

_publ_contact_author_email ishii@chem.chuo-u.ac.jp
_publ_contact_author_fax +81-3-3817-1895
_publ_contact_author_name 'Prof. Youichi Ishii'
_publ_contact_author_phone +81-3-3817-1901
_publ_section_title
;
Synthesis, Structures, and Properties of Group 9- and Group 10-Group 6
Heterodinuclear Nitrosyl Complexes
;
_journal_name_full 'Inorganic Chemistry'
_journal_page_first 4264
_journal_page_last 4274
_journal_paper_doi 10.1021/ic702309h
_journal_volume 47
_journal_year 2008
_chemical_formula_moiety 'C37 H41 Cl2 Mo N O P2 Pd S2 '
_chemical_formula_sum 'C37 H41 Cl2 Mo N O P2 Pd S2'
_chemical_formula_weight 915.05
_space_group_IT_number 14
_symmetry_cell_setting monoclinic
_symmetry_Int_Tables_number 14
_symmetry_space_group_name_Hall '-P 2yn'
_symmetry_space_group_name_H-M 'P 1 21/n 1'
_cell_angle_alpha 90.0000
_cell_angle_beta 105.152(16)
_cell_angle_gamma 90.0000
_cell_formula_units_Z 8
_cell_length_a 22.457(4)
_cell_length_b 15.578(5)
_cell_length_c 23.520(5)
_cell_measurement_reflns_used 22
_cell_measurement_temperature 293.1
_cell_measurement_theta_max 16.3
_cell_measurement_theta_min 12.5
_cell_volume 7942(3)
_computing_cell_refinement 'MSC/AFC Diffractometer Control'
_computing_data_collection 'MSC/AFC Diffractometer Control'
_computing_data_reduction CrystalStructure
_computing_publication_material 'CrystalStructure 3.8'
_computing_structure_refinement CRYSTALS
_computing_structure_solution 'DIRDIF99 (PATTY)'
_diffrn_measured_fraction_theta_full 0.999
_diffrn_measured_fraction_theta_max 0.999
_diffrn_measurement_device_type 'Rigaku AFC7S'
_diffrn_measurement_method \w-2\q
_diffrn_radiation_type 'Mo K\a'
_diffrn_radiation_wavelength 0.71069
_diffrn_reflns_av_R_equivalents 0.071
_diffrn_reflns_limit_h_max 29
_diffrn_reflns_limit_h_min 0
_diffrn_reflns_limit_k_max 20
_diffrn_reflns_limit_k_min 0
_diffrn_reflns_limit_l_max 29
_diffrn_reflns_limit_l_min -30
_diffrn_reflns_number 18718
_diffrn_reflns_theta_full 27.51
_diffrn_reflns_theta_max 27.51
_diffrn_standards_decay_% -0.21
_diffrn_standards_interval_count 0
_diffrn_standards_number 3
_exptl_absorpt_coefficient_mu 1.118
_exptl_absorpt_correction_T_max 0.715
_exptl_absorpt_correction_T_min 0.546
_exptl_absorpt_correction_type psi-scan
_exptl_absorpt_process_details '(North, Phillips & Mathews, 1968)'
_exptl_crystal_colour black
_exptl_crystal_density_diffrn 1.530
_exptl_crystal_density_method 'not measured'
_exptl_crystal_description prismatic
_exptl_crystal_F_000 3696.00
_exptl_crystal_size_max 0.50
_exptl_crystal_size_mid 0.30
_exptl_crystal_size_min 0.30
_refine_diff_density_max 0.48
_refine_diff_density_min -0.44
_refine_ls_extinction_coef 57(8)
_refine_ls_extinction_method 'Larson (1970) Crystallographic Computing eq. 22'
_refine_ls_goodness_of_fit_ref 1.001
_refine_ls_hydrogen_treatment refall
_refine_ls_number_parameters 930
_refine_ls_number_reflns 7227
_refine_ls_R_factor_gt 0.0484
_refine_ls_shift/su_max 0.0023
_refine_ls_structure_factor_coef F
_refine_ls_weighting_details 'w = 1/[0.0003Fo^2^ + 1.5500\s(Fo^2^)]'
_refine_ls_weighting_scheme calc
_refine_ls_wR_factor_ref 0.0495
_reflns_number_gt 7227
_reflns_number_total 18261
_reflns_threshold_expression F^2^>2.0\s(F^2^)
_cod_data_source_file ic702309h-file002_3.cif
_cod_data_source_block '_[(dppe)Pd(mu-S)2Mo(NO)Cp*]_CH2Cl2'
_cod_original_formula_sum 'C37 H41 Cl2 Mo N O P2 Pd S2 '
_cod_database_code 4304735

loop_
_symmetry_equiv_pos_site_id
_symmetry_equiv_pos_as_xyz
1 +X,+Y,+Z
2 1/2-X,1/2+Y,1/2-Z
3 -X,-Y,-Z
4 1/2+X,1/2-Y,1/2+Z

loop_
_atom_site_label
_atom_site_type_symbol
_atom_site_fract_x
_atom_site_fract_y
_atom_site_fract_z
_atom_site_U_iso_or_equiv
_atom_site_adp_type
_atom_site_occupancy
_atom_site_symmetry_multiplicity
_atom_site_calc_flag
_atom_site_refinement_flags
_atom_site_disorder_assembly
_atom_site_disorder_group
Pd(1) Pd 0.20266(3) 0.38876(4) 0.30546(3) 0.0352(2) Uani 1.00 1 d . . .
Pd(2) Pd 0.70682(3) 0.28272(4) 0.30511(3) 0.0379(2) Uani 1.00 1 d . . .
Mo(1) Mo 0.17103(4) 0.23160(5) 0.35813(4) 0.0380(2) Uani 1.00 1 d . . .
Mo(2) Mo 0.68386(4) 0.12757(5) 0.36535(4) 0.0356(2) Uani 1.00 1 d . . .
Cl(1) Cl 0.37830(19) 0.2588(2) 0.36704(18) 0.1112(15) Uani 1.00 1 d . . .
Cl(2) Cl 0.4333(2) 0.2689(3) 0.4915(2) 0.154(2) Uani 1.00 1 d . . .
Cl(3) Cl 0.9248(3) 0.1715(4) 0.4562(2) 0.204(3) Uani 1.00 1 d . . .
Cl(4) Cl 0.9178(2) 0.1651(3) 0.3354(2) 0.178(2) Uani 1.00 1 d . . .
S(1) S 0.20528(12) 0.36148(16) 0.40494(11) 0.0477(8) Uani 1.00 1 d . . .
S(2) S 0.18748(11) 0.24895(15) 0.26516(11) 0.0433(7) Uani 1.00 1 d . . .
S(3) S 0.68876(12) 0.14194(16) 0.26818(11) 0.0483(8) Uani 1.00 1 d . . .
S(4) S 0.71548(12) 0.26158(16) 0.40602(11) 0.0475(7) Uani 1.00 1 d . . .
P(1) P 0.21784(11) 0.52750(16) 0.33455(11) 0.0392(7) Uani 1.00 1 d . . .
P(2) P 0.20336(11) 0.43685(16) 0.21434(11) 0.0395(7) Uani 1.00 1 d . . .
P(3) P 0.70048(12) 0.32714(16) 0.21152(11) 0.0413(7) Uani 1.00 1 d . . .
P(4) P 0.72039(11) 0.42376(16) 0.33005(12) 0.0415(7) Uani 1.00 1 d . . .
O(1) O 0.2702(3) 0.1089(4) 0.4168(3) 0.067(2) Uani 1.00 1 d . . .
O(2) O 0.7904(3) 0.0162(4) 0.4226(3) 0.068(2) Uani 1.00 1 d . . .
N(1) N 0.2337(3) 0.1638(5) 0.3918(3) 0.046(2) Uani 1.00 1 d . . .
N(2) N 0.7504(3) 0.0669(4) 0.3971(3) 0.045(2) Uani 1.00 1 d . . .
C(1) C 0.1053(4) 0.1567(7) 0.4010(5) 0.061(3) Uani 1.00 1 d . . .
C(2) C 0.0932(4) 0.1276(7) 0.3426(5) 0.060(3) Uani 1.00 1 d . . .
C(3) C 0.0645(4) 0.1946(7) 0.3055(4) 0.056(3) Uani 1.00 1 d . . .
C(4) C 0.0603(4) 0.2664(7) 0.3394(5) 0.059(3) Uani 1.00 1 d . . .
C(5) C 0.0844(4) 0.2440(8) 0.3998(5) 0.060(3) Uani 1.00 1 d . . .
C(6) C 0.1278(6) 0.1023(8) 0.4546(5) 0.115(6) Uani 1.00 1 d . . .
C(7) C 0.1021(5) 0.0397(7) 0.3216(6) 0.108(5) Uani 1.00 1 d . . .
C(8) C 0.0391(5) 0.1892(8) 0.2402(4) 0.091(4) Uani 1.00 1 d . . .
C(9) C 0.0333(5) 0.3520(7) 0.3186(6) 0.104(5) Uani 1.00 1 d . . .
C(10) C 0.0831(5) 0.2989(9) 0.4521(5) 0.120(6) Uani 1.00 1 d . . .
C(11) C 0.1274(3) 0.4437(6) 0.1620(3) 0.041(2) Uani 1.00 1 d . . .
C(12) C 0.0896(4) 0.3729(7) 0.1535(4) 0.063(3) Uani 1.00 1 d . . .
C(13) C 0.0320(5) 0.3765(8) 0.1129(5) 0.081(4) Uani 1.00 1 d . . .
C(14) C 0.0121(5) 0.4492(9) 0.0831(5) 0.076(4) Uani 1.00 1 d . . .
C(15) C 0.0497(5) 0.5190(9) 0.0912(5) 0.085(5) Uani 1.00 1 d . . .
C(16) C 0.1076(5) 0.5163(7) 0.1307(5) 0.070(4) Uani 1.00 1 d . . .
C(17) C 0.2544(4) 0.3851(5) 0.1767(4) 0.042(2) Uani 1.00 1 d . . .
C(18) C 0.2446(4) 0.3925(7) 0.1169(4) 0.068(4) Uani 1.00 1 d . . .
C(19) C 0.2861(5) 0.3563(8) 0.0881(5) 0.082(4) Uani 1.00 1 d . . .
C(20) C 0.3357(5) 0.3115(7) 0.1209(6) 0.078(5) Uani 1.00 1 d . . .
C(21) C 0.3448(5) 0.3043(6) 0.1803(6) 0.075(4) Uani 1.00 1 d . . .
C(22) C 0.3044(4) 0.3399(6) 0.2072(5) 0.059(3) Uani 1.00 1 d . . .
C(23) C 0.1702(4) 0.5710(5) 0.3787(4) 0.038(2) Uani 1.00 1 d . . .
C(24) C 0.1939(4) 0.5998(6) 0.4362(4) 0.050(3) Uani 1.00 1 d . . .
C(25) C 0.1538(5) 0.6286(6) 0.4684(4) 0.062(3) Uani 1.00 1 d . . .
C(26) C 0.0916(4) 0.6272(6) 0.4438(5) 0.064(3) Uani 1.00 1 d . . .
C(27) C 0.0681(4) 0.5991(7) 0.3874(5) 0.067(4) Uani 1.00 1 d . . .
C(28) C 0.1068(4) 0.5717(6) 0.3540(4) 0.051(3) Uani 1.00 1 d . . .
C(29) C 0.2980(4) 0.5554(5) 0.3698(3) 0.040(2) Uani 1.00 1 d . . .
C(30) C 0.3426(4) 0.4919(6) 0.3771(4) 0.054(3) Uani 1.00 1 d . . .
C(31) C 0.4042(4) 0.5130(7) 0.3997(5) 0.068(4) Uani 1.00 1 d . . .
C(32) C 0.4203(4) 0.5962(8) 0.4142(5) 0.071(4) Uani 1.00 1 d . . .
C(33) C 0.3770(5) 0.6597(7) 0.4072(4) 0.068(4) Uani 1.00 1 d . . .
C(34) C 0.3147(4) 0.6399(6) 0.3846(4) 0.053(3) Uani 1.00 1 d . . .
C(35) C 0.2316(4) 0.5475(5) 0.2243(3) 0.046(3) Uani 1.00 1 d . . .
C(36) C 0.2019(4) 0.5927(5) 0.2679(3) 0.044(2) Uani 1.00 1 d . . .
C(37) C 0.3661(5) 0.2585(8) 0.4379(5) 0.099(5) Uani 1.00 1 d . . .
C(38) C 0.6282(4) 0.0466(7) 0.4164(4) 0.052(3) Uani 1.00 1 d . . .
C(39) C 0.6075(4) 0.1298(7) 0.4196(4) 0.060(3) Uani 1.00 1 d . . .
C(40) C 0.5743(4) 0.1540(7) 0.3620(5) 0.062(3) Uani 1.00 1 d . . .
C(41) C 0.5754(4) 0.0852(7) 0.3239(4) 0.057(3) Uani 1.00 1 d . . .
C(42) C 0.6100(4) 0.0203(6) 0.3579(5) 0.051(3) Uani 1.00 1 d . . .
C(43) C 0.6609(5) -0.0097(8) 0.4687(5) 0.102(5) Uani 1.00 1 d . . .
C(44) C 0.6117(6) 0.1804(8) 0.4742(5) 0.122(6) Uani 1.00 1 d . . .
C(45) C 0.5439(5) 0.2398(8) 0.3462(7) 0.140(7) Uani 1.00 1 d . . .
C(46) C 0.5427(5) 0.0807(9) 0.2603(4) 0.125(6) Uani 1.00 1 d . . .
C(47) C 0.6195(5) -0.0683(7) 0.3352(6) 0.105(5) Uani 1.00 1 d . . .
C(48) C 0.7449(4) 0.2748(6) 0.1678(4) 0.047(3) Uani 1.00 1 d . . .
C(49) C 0.7989(4) 0.2352(6) 0.1956(4) 0.060(3) Uani 1.00 1 d . . .
C(50) C 0.8395(5) 0.2017(7) 0.1650(6) 0.081(4) Uani 1.00 1 d . . .
C(51) C 0.8224(7) 0.2072(7) 0.1050(7) 0.089(5) Uani 1.00 1 d . . .
C(52) C 0.7675(6) 0.2418(8) 0.0764(5) 0.090(5) Uani 1.00 1 d . . .
C(53) C 0.7279(5) 0.2775(7) 0.1066(5) 0.072(4) Uani 1.00 1 d . . .
C(54) C 0.6212(4) 0.3408(6) 0.1677(4) 0.048(3) Uani 1.00 1 d . . .
C(55) C 0.6053(4) 0.3967(7) 0.1214(4) 0.064(3) Uani 1.00 1 d . . .
C(56) C 0.5436(5) 0.4098(8) 0.0921(5) 0.089(4) Uani 1.00 1 d . . .
C(57) C 0.4999(5) 0.3660(9) 0.1086(5) 0.087(4) Uani 1.00 1 d . . .
C(58) C 0.5152(5) 0.3070(8) 0.1535(6) 0.101(5) Uani 1.00 1 d . . .
C(59) C 0.5751(4) 0.2953(7) 0.1834(5) 0.075(4) Uani 1.00 1 d . . .
C(60) C 0.6714(4) 0.4671(5) 0.3725(4) 0.042(3) Uani 1.00 1 d . . .
C(61) C 0.6086(5) 0.4716(7) 0.3462(5) 0.075(4) Uani 1.00 1 d . . .
C(62) C 0.5684(5) 0.4963(7) 0.3801(6) 0.087(5) Uani 1.00 1 d . . .
C(63) C 0.5908(6) 0.5141(8) 0.4390(6) 0.090(5) Uani 1.00 1 d . . .
C(64) C 0.6527(6) 0.5086(7) 0.4654(5) 0.078(4) Uani 1.00 1 d . . .
C(65) C 0.6932(5) 0.4852(6) 0.4316(4) 0.062(3) Uani 1.00 1 d . . .
C(66) C 0.7992(4) 0.4552(6) 0.3663(4) 0.046(3) Uani 1.00 1 d . . .
C(67) C 0.8152(5) 0.5404(7) 0.3803(4) 0.067(4) Uani 1.00 1 d . . .
C(68) C 0.8757(6) 0.5614(9) 0.4047(5) 0.089(5) Uani 1.00 1 d . . .
C(69) C 0.9211(6) 0.5020(11) 0.4144(6) 0.101(6) Uani 1.00 1 d . . .
C(70) C 0.9064(5) 0.4201(9) 0.4003(5) 0.084(5) Uani 1.00 1 d . . .
C(71) C 0.8455(4) 0.3949(7) 0.3752(4) 0.064(3) Uani 1.00 1 d . . .
C(72) C 0.7310(4) 0.4367(5) 0.2187(3) 0.042(2) Uani 1.00 1 d . . .
C(73) C 0.7033(4) 0.4852(5) 0.2620(4) 0.045(3) Uani 1.00 1 d . . .
C(74) C 0.8786(5) 0.1463(8) 0.3845(7) 0.126(6) Uani 1.00 1 d . . .
H(1) H 0.1344 0.0455 0.4429 0.140 Uiso 1.00 1 c R . .
H(2) H 0.0982 0.1015 0.4770 0.140 Uiso 1.00 1 c R . .
H(3) H 0.1656 0.1251 0.4779 0.140 Uiso 1.00 1 c R . .
H(4) H 0.0896 0.0390 0.2797 0.134 Uiso 1.00 1 c R . .
H(5) H 0.0780 -0.0002 0.3365 0.134 Uiso 1.00 1 c R . .
H(6) H 0.1445 0.0242 0.3346 0.134 Uiso 1.00 1 c R . .
H(7) H 0.0233 0.2437 0.2254 0.107 Uiso 1.00 1 c R . .
H(8) H 0.0070 0.1478 0.2310 0.107 Uiso 1.00 1 c R . .
H(9) H 0.0710 0.1729 0.2226 0.107 Uiso 1.00 1 c R . .
H(10) H 0.0337 0.3869 0.3518 0.127 Uiso 1.00 1 c R . .
H(11) H -0.0080 0.3451 0.2955 0.127 Uiso 1.00 1 c R . .
H(12) H 0.0571 0.3787 0.2955 0.127 Uiso 1.00 1 c R . .
H(13) H 0.0969 0.2655 0.4868 0.153 Uiso 1.00 1 c R . .
H(14) H 0.0423 0.3182 0.4489 0.153 Uiso 1.00 1 c R . .
H(15) H 0.1096 0.3469 0.4538 0.153 Uiso 1.00 1 c R . .
H(16) H 0.1028 0.3218 0.1752 0.070 Uiso 1.00 1 c R . .
H(17) H 0.0065 0.3269 0.1065 0.091 Uiso 1.00 1 c R . .
H(18) H -0.0277 0.4516 0.0563 0.088 Uiso 1.00 1 c R . .
H(19) H 0.0363 0.5701 0.0697 0.098 Uiso 1.00 1 c R . .
H(20) H 0.1335 0.5654 0.1359 0.079 Uiso 1.00 1 c R . .
H(21) H 0.2094 0.4225 0.0946 0.082 Uiso 1.00 1 c R . .
H(22) H 0.2800 0.3628 0.0468 0.102 Uiso 1.00 1 c R . .
H(23) H 0.3640 0.2856 0.1022 0.102 Uiso 1.00 1 c R . .
H(24) H 0.3795 0.2734 0.2028 0.093 Uiso 1.00 1 c R . .
H(25) H 0.3115 0.3337 0.2486 0.074 Uiso 1.00 1 c R . .
H(26) H 0.2371 0.5996 0.4536 0.060 Uiso 1.00 1 c R . .
H(27) H 0.1699 0.6495 0.5073 0.076 Uiso 1.00 1 c R . .
H(28) H 0.0646 0.6456 0.4665 0.081 Uiso 1.00 1 c R . .
H(29) H 0.0247 0.5992 0.3709 0.079 Uiso 1.00 1 c R . .
H(30) H 0.0901 0.5530 0.3146 0.061 Uiso 1.00 1 c R . .
H(31) H 0.3311 0.4342 0.3666 0.067 Uiso 1.00 1 c R . .
H(32) H 0.4351 0.4699 0.4056 0.082 Uiso 1.00 1 c R . .
H(33) H 0.4627 0.6104 0.4289 0.085 Uiso 1.00 1 c R . .
H(34) H 0.3893 0.7169 0.4183 0.082 Uiso 1.00 1 c R . .
H(35) H 0.2843 0.6837 0.3790 0.064 Uiso 1.00 1 c R . .
H(36) H 0.2752 0.5474 0.2395 0.057 Uiso 1.00 1 c R . .
H(37) H 0.2208 0.5767 0.1876 0.056 Uiso 1.00 1 c R . .
H(38) H 0.1587 0.5975 0.2514 0.052 Uiso 1.00 1 c R . .
H(39) H 0.2192 0.6483 0.2767 0.052 Uiso 1.00 1 c R . .
H(40) H 0.3398 0.3051 0.4409 0.117 Uiso 1.00 1 c R . .
H(41) H 0.3469 0.2060 0.4436 0.117 Uiso 1.00 1 c R . .
H(42) H 0.6671 -0.0655 0.4549 0.120 Uiso 1.00 1 c R . .
H(43) H 0.6359 -0.0136 0.4956 0.120 Uiso 1.00 1 c R . .
H(44) H 0.6996 0.0149 0.4879 0.120 Uiso 1.00 1 c R . .
H(45) H 0.6313 0.1468 0.5075 0.159 Uiso 1.00 1 c R . .
H(46) H 0.5714 0.1956 0.4765 0.159 Uiso 1.00 1 c R . .
H(47) H 0.6351 0.2310 0.4735 0.159 Uiso 1.00 1 c R . .
H(48) H 0.5484 0.2726 0.3811 0.180 Uiso 1.00 1 c R . .
H(49) H 0.5013 0.2317 0.3278 0.180 Uiso 1.00 1 c R . .
H(50) H 0.5626 0.2694 0.3201 0.180 Uiso 1.00 1 c R . .
H(51) H 0.5239 0.1346 0.2483 0.142 Uiso 1.00 1 c R . .
H(52) H 0.5119 0.0373 0.2543 0.142 Uiso 1.00 1 c R . .
H(53) H 0.5711 0.0677 0.2379 0.142 Uiso 1.00 1 c R . .
H(54) H 0.6027 -0.0694 0.2937 0.131 Uiso 1.00 1 c R . .
H(55) H 0.5991 -0.1097 0.3530 0.131 Uiso 1.00 1 c R . .
H(56) H 0.6623 -0.0811 0.3443 0.131 Uiso 1.00 1 c R . .
H(57) H 0.8094 0.2303 0.2373 0.073 Uiso 1.00 1 c R . .
H(58) H 0.8773 0.1758 0.1853 0.105 Uiso 1.00 1 c R . .
H(59) H 0.8496 0.1867 0.0831 0.121 Uiso 1.00 1 c R . .
H(60) H 0.7556 0.2415 0.0345 0.115 Uiso 1.00 1 c R . .
H(61) H 0.6901 0.3033 0.0858 0.089 Uiso 1.00 1 c R . .
H(62) H 0.6367 0.4269 0.1093 0.076 Uiso 1.00 1 c R . .
H(63) H 0.5327 0.4492 0.0603 0.101 Uiso 1.00 1 c R . .
H(64) H 0.4577 0.3759 0.0893 0.102 Uiso 1.00 1 c R . .
H(65) H 0.4838 0.2744 0.1639 0.117 Uiso 1.00 1 c R . .
H(66) H 0.5854 0.2554 0.2150 0.087 Uiso 1.00 1 c R . .
H(67) H 0.5930 0.4582 0.3056 0.095 Uiso 1.00 1 c R . .
H(68) H 0.5254 0.5002 0.3622 0.111 Uiso 1.00 1 c R . .
H(69) H 0.5634 0.5311 0.4615 0.117 Uiso 1.00 1 c R . .
H(70) H 0.6678 0.5200 0.5063 0.099 Uiso 1.00 1 c R . .
H(71) H 0.7363 0.4825 0.4499 0.078 Uiso 1.00 1 c R . .
H(72) H 0.7843 0.5837 0.3725 0.080 Uiso 1.00 1 c R . .
H(73) H 0.8858 0.6195 0.4154 0.102 Uiso 1.00 1 c R . .
H(74) H 0.9627 0.5185 0.4309 0.118 Uiso 1.00 1 c R . .
H(75) H 0.9382 0.3782 0.4074 0.102 Uiso 1.00 1 c R . .
H(76) H 0.8361 0.3367 0.3644 0.079 Uiso 1.00 1 c R . .
H(77) H 0.7747 0.4354 0.2330 0.049 Uiso 1.00 1 c R . .
H(78) H 0.7200 0.4644 0.1814 0.049 Uiso 1.00 1 c R . .
H(79) H 0.6599 0.4903 0.2465 0.056 Uiso 1.00 1 c R . .
H(80) H 0.7210 0.5408 0.2692 0.056 Uiso 1.00 1 c R . .
H(81) H 0.8675 0.0873 0.3830 0.146 Uiso 1.00 1 c R . .
H(82) H 0.8423 0.1805 0.3758 0.146 Uiso 1.00 1 c R . .

loop_
_atom_site_aniso_label
_atom_site_aniso_U_11
_atom_site_aniso_U_22
_atom_site_aniso_U_33
_atom_site_aniso_U_12
_atom_site_aniso_U_13
_atom_site_aniso_U_23
Pd(1) 0.0374(4) 0.0346(4) 0.0334(4) -0.0014(3) 0.0091(3) 0.0013(3)
Pd(2) 0.0434(4) 0.0352(4) 0.0384(4) -0.0013(3) 0.0167(3) 0.0012(3)
Mo(1) 0.0380(4) 0.0396(4) 0.0368(5) -0.0009(3) 0.0105(3) 0.0037(4)
Mo(2) 0.0372(4) 0.0362(4) 0.0344(5) -0.0024(3) 0.0114(3) 0.0013(3)
Cl(1) 0.129(3) 0.096(2) 0.105(3) 0.026(2) 0.026(2) 0.005(2)
Cl(2) 0.111(3) 0.193(5) 0.129(3) 0.009(3) -0.020(2) -0.045(3)
Cl(3) 0.254(7) 0.197(6) 0.142(5) -0.031(5) 0.018(4) -0.016(4)
Cl(4) 0.120(3) 0.254(6) 0.155(4) -0.051(4) 0.029(3) 0.032(4)
S(1) 0.0617(16) 0.0458(15) 0.0377(15) -0.0044(12) 0.0168(13) -0.0009(12)
S(2) 0.0527(14) 0.0390(14) 0.0411(15) -0.0018(11) 0.0172(12) -0.0016(11)
S(3) 0.0712(18) 0.0390(14) 0.0401(16) -0.0021(13) 0.0239(13) -0.0027(11)
S(4) 0.0610(16) 0.0440(15) 0.0366(15) -0.0091(12) 0.0112(12) -0.0035(12)
P(1) 0.0399(14) 0.0412(14) 0.0357(15) -0.0022(11) 0.0089(11) -0.0011(11)
P(2) 0.0444(14) 0.0411(14) 0.0350(14) 0.0015(11) 0.0138(12) 0.0015(11)
P(3) 0.0462(15) 0.0401(14) 0.0413(15) -0.0013(11) 0.0183(12) 0.0008(12)
P(4) 0.0449(15) 0.0396(15) 0.0443(16) -0.0010(11) 0.0196(12) -0.0014(12)
O(1) 0.068(4) 0.064(5) 0.063(5) 0.024(4) 0.007(4) 0.014(4)
O(2) 0.059(4) 0.076(5) 0.069(5) 0.024(4) 0.016(4) 0.018(4)
N(1) 0.035(4) 0.059(5) 0.045(5) 0.006(4) 0.013(3) 0.012(4)
N(2) 0.051(5) 0.050(5) 0.040(5) 0.004(4) 0.022(4) -0.002(4)
C(1) 0.049(6) 0.080(8) 0.054(7) -0.018(6) 0.016(5) 0.024(6)
C(2) 0.043(6) 0.058(7) 0.080(8) -0.022(5) 0.019(6) -0.013(6)
C(3) 0.035(5) 0.080(8) 0.052(7) -0.007(5) 0.011(5) -0.003(6)
C(4) 0.035(5) 0.062(7) 0.084(9) 0.007(5) 0.021(5) 0.014(6)
C(5) 0.042(5) 0.088(9) 0.057(7) -0.012(5) 0.024(5) -0.008(6)
C(6) 0.118(12) 0.143(13) 0.089(11) -0.028(10) 0.035(9) 0.037(10)
C(7) 0.097(10) 0.065(9) 0.173(15) -0.025(7) 0.056(10) -0.030(9)
C(8) 0.060(7) 0.129(12) 0.077(9) -0.032(7) 0.009(7) -0.007(8)
C(9) 0.063(8) 0.094(10) 0.161(14) 0.036(7) 0.042(9) 0.023(10)
C(10) 0.092(10) 0.185(16) 0.106(11) -0.032(10) 0.064(9) -0.068(11)
C(11) 0.036(5) 0.056(6) 0.030(5) 0.011(4) 0.010(4) -0.005(4)
C(12) 0.058(6) 0.062(7) 0.055(7) -0.006(5) -0.008(5) 0.006(5)
C(13) 0.051(7) 0.098(10) 0.078(9) -0.024(7) -0.008(6) -0.002(8)
C(14) 0.049(7) 0.115(11) 0.057(8) 0.032(7) -0.001(6) 0.002(8)
C(15) 0.075(9) 0.107(11) 0.063(9) 0.025(8) -0.001(7) 0.016(8)
C(16) 0.062(7) 0.061(7) 0.073(8) 0.002(6) -0.008(6) 0.012(6)
C(17) 0.044(5) 0.044(5) 0.044(6) -0.009(4) 0.021(4) -0.005(4)
C(18) 0.058(7) 0.096(9) 0.052(7) 0.009(6) 0.017(6) -0.013(6)
C(19) 0.080(9) 0.117(11) 0.058(8) 0.000(8) 0.033(7) -0.028(7)
C(20) 0.067(8) 0.074(9) 0.113(12) -0.005(6) 0.058(8) -0.022(8)
C(21) 0.055(7) 0.051(7) 0.127(12) 0.019(5) 0.041(8) 0.010(7)
C(22) 0.051(6) 0.065(7) 0.069(8) 0.019(5) 0.029(6) 0.011(6)
C(23) 0.046(5) 0.033(5) 0.039(5) 0.008(4) 0.017(4) 0.003(4)
C(24) 0.045(6) 0.060(6) 0.046(6) 0.008(5) 0.012(5) 0.001(5)
C(25) 0.074(7) 0.079(8) 0.037(6) 0.007(6) 0.021(5) -0.010(5)
C(26) 0.056(7) 0.068(7) 0.078(8) -0.003(6) 0.036(6) 0.004(6)
C(27) 0.044(6) 0.085(8) 0.070(8) -0.007(6) 0.009(6) -0.009(7)
C(28) 0.048(6) 0.061(6) 0.043(6) 0.001(5) 0.010(5) -0.014(5)
C(29) 0.050(5) 0.040(5) 0.034(5) -0.008(4) 0.017(4) -0.009(4)
C(30) 0.050(6) 0.055(6) 0.062(7) -0.001(5) 0.025(5) -0.002(5)
C(31) 0.044(6) 0.077(8) 0.085(9) -0.006(6) 0.022(6) -0.009(7)
C(32) 0.040(6) 0.098(9) 0.075(8) -0.019(6) 0.012(6) -0.008(7)
C(33) 0.069(8) 0.067(8) 0.068(8) -0.020(6) 0.017(6) -0.022(6)
C(34) 0.046(6) 0.060(7) 0.053(6) 0.006(5) 0.012(5) -0.004(5)
C(35) 0.051(6) 0.054(6) 0.036(5) 0.001(4) 0.018(5) -0.000(4)
C(36) 0.049(5) 0.037(5) 0.045(6) -0.008(4) 0.009(4) 0.001(4)
C(37) 0.076(9) 0.109(11) 0.107(11) 0.016(8) 0.017(8) 0.002(9)
C(38) 0.042(6) 0.068(7) 0.044(6) -0.007(5) 0.010(5) 0.012(5)
C(39) 0.060(7) 0.082(8) 0.049(7) -0.018(6) 0.032(6) -0.020(6)
C(40) 0.037(5) 0.057(7) 0.101(10) 0.010(5) 0.032(6) 0.032(7)
C(41) 0.039(5) 0.077(8) 0.052(7) -0.014(5) 0.003(5) 0.002(6)
C(42) 0.044(6) 0.043(6) 0.075(8) -0.009(4) 0.031(5) -0.004(5)
C(43) 0.072(8) 0.142(13) 0.086(10) -0.032(8) 0.009(7) 0.047(9)
C(44) 0.144(13) 0.138(13) 0.117(12) -0.043(11) 0.093(11) -0.042(11)
C(45) 0.084(10) 0.096(11) 0.27(2) 0.049(8) 0.100(12) 0.074(12)
C(46) 0.079(9) 0.225(18) 0.051(8) -0.057(10) -0.020(7) 0.034(10)
C(47) 0.096(10) 0.066(9) 0.166(15) -0.028(7) 0.057(10) -0.029(9)
C(48) 0.055(6) 0.045(6) 0.047(6) 0.006(5) 0.024(5) 0.004(5)
C(49) 0.065(6) 0.059(6) 0.059(7) 0.010(6) 0.020(6) 0.002(6)
C(50) 0.087(9) 0.066(8) 0.111(11) 0.013(6) 0.064(9) 0.013(7)
C(51) 0.120(12) 0.047(7) 0.135(13) -0.006(7) 0.098(11) -0.009(8)
C(52) 0.129(12) 0.091(10) 0.068(9) 0.005(9) 0.057(9) -0.026(7)
C(53) 0.088(9) 0.079(8) 0.055(7) 0.009(7) 0.028(7) -0.010(6)
C(54) 0.053(6) 0.039(5) 0.056(6) 0.003(4) 0.018(5) -0.001(5)
C(55) 0.055(7) 0.076(8) 0.059(7) -0.012(6) 0.012(5) 0.016(6)
C(56) 0.065(8) 0.095(10) 0.093(10) -0.003(7) -0.005(7) 0.039(8)
C(57) 0.041(6) 0.119(11) 0.094(10) -0.008(7) 0.005(6) 0.019(9)
C(58) 0.058(8) 0.110(11) 0.125(12) -0.024(7) 0.007(8) 0.047(9)
C(59) 0.044(6) 0.074(8) 0.100(10) -0.019(6) 0.005(6) 0.030(7)
C(60) 0.054(6) 0.036(5) 0.044(6) 0.002(4) 0.025(5) -0.008(4)
C(61) 0.059(7) 0.092(9) 0.086(10) -0.000(6) 0.039(7) 0.003(7)
C(62) 0.069(9) 0.081(9) 0.127(13) 0.004(7) 0.052(9) 0.006(9)
C(63) 0.089(10) 0.115(11) 0.089(10) 0.035(8) 0.063(9) 0.014(9)
C(64) 0.107(10) 0.075(8) 0.064(8) 0.047(7) 0.046(8) 0.021(6)
C(65) 0.079(8) 0.061(7) 0.055(7) 0.023(6) 0.033(6) 0.019(5)
C(66) 0.044(5) 0.052(6) 0.047(6) -0.006(5) 0.020(4) 0.002(5)
C(67) 0.069(8) 0.055(7) 0.077(8) -0.009(6) 0.017(6) -0.009(6)
C(68) 0.079(9) 0.094(11) 0.082(10) -0.046(8) -0.004(8) -0.011(8)
C(69) 0.057(9) 0.138(14) 0.101(12) -0.032(9) 0.010(8) 0.012(11)
C(70) 0.038(7) 0.121(12) 0.095(10) -0.004(7) 0.020(6) 0.009(9)
C(71) 0.046(6) 0.071(8) 0.080(8) -0.001(5) 0.023(6) 0.002(6)
C(72) 0.051(6) 0.034(5) 0.039(5) -0.004(4) 0.009(4) 0.002(4)
C(73) 0.052(6) 0.037(5) 0.051(6) -0.002(4) 0.021(5) 0.007(4)
C(74) 0.062(9) 0.075(10) 0.229(19) -0.007(7) 0.018(11) 0.039(11)

loop_
_atom_type_symbol
_atom_type_description
_atom_type_scat_dispersion_real
_atom_type_scat_dispersion_imag
_atom_type_scat_source
C C 0.003 0.002
;
International Tables for Crystallography
(1992, Vol. C, Tables 4.2.6.8 and 6.1.1.4)
;
H H 0.000 0.000
;
International Tables for Crystallography
(1992, Vol. C, Table 6.1.1.4)
;
S S 0.125 0.123
;
International Tables for Crystallography
(1992, Vol. C, Tables 4.2.6.8 and 6.1.1.4)
;
N N 0.006 0.003
;
International Tables for Crystallography
(1992, Vol. C, Tables 4.2.6.8 and 6.1.1.4)
;
O O 0.011 0.006
;
International Tables for Crystallography
(1992, Vol. C, Tables 4.2.6.8 and 6.1.1.4)
;
P P 0.102 0.094
;
International Tables for Crystallography
(1992, Vol. C, Tables 4.2.6.8 and 6.1.1.4)
;
Pd Pd -0.999 1.007
;
International Tables for Crystallography
(1992, Vol. C, Tables 4.2.6.8 and 6.1.1.4)
;
Mo Mo -1.683 0.686
;
International Tables for Crystallography
(1992, Vol. C, Tables 4.2.6.8 and 6.1.1.4)
;
Cl Cl 0.148 0.159
;
International Tables for Crystallography
(1992, Vol. C, Tables 4.2.6.8 and 6.1.1.4)
;

loop_
_geom_angle_atom_site_label_1
_geom_angle_atom_site_label_2
_geom_angle_atom_site_label_3
_geom_angle
_geom_angle_publ_flag
_geom_angle_site_symmetry_1
_geom_angle_site_symmetry_2
_geom_angle_site_symmetry_3
Mo(1) Pd(1) S(1) 51.24(6) yes . . .
Mo(1) Pd(1) S(2) 51.02(6) yes . . .
Mo(1) Pd(1) P(1) 135.00(7) yes . . .
Mo(1) Pd(1) P(2) 137.71(6) yes . . .
S(1) Pd(1) S(2) 101.24(9) yes . . .
S(1) Pd(1) P(1) 84.82(9) yes . . .
S(1) Pd(1) P(2) 170.96(9) yes . . .
S(2) Pd(1) P(1) 173.93(10) yes . . .
S(2) Pd(1) P(2) 87.79(9) yes . . .
P(1) Pd(1) P(2) 86.15(9) yes . . .
Mo(2) Pd(2) S(3) 51.08(6) yes . . .
Mo(2) Pd(2) S(4) 51.11(6) yes . . .
Mo(2) Pd(2) P(3) 138.41(6) yes . . .
Mo(2) Pd(2) P(4) 134.79(8) yes . . .
S(3) Pd(2) S(4) 101.69(9) yes . . .
S(3) Pd(2) P(3) 88.01(9) yes . . .
S(3) Pd(2) P(4) 173.52(9) yes . . .
S(4) Pd(2) P(3) 170.30(9) yes . . .
S(4) Pd(2) P(4) 84.54(9) yes . . .
P(3) Pd(2) P(4) 85.76(9) yes . . .
Pd(1) Mo(1) S(1) 52.11(6) yes . . .
Pd(1) Mo(1) S(2) 52.17(6) yes . . .
Pd(1) Mo(1) N(1) 115.9(2) yes . . .
Pd(1) Mo(1) C(1) 149.8(2) yes . . .
Pd(1) Mo(1) C(2) 140.4(2) yes . . .
Pd(1) Mo(1) C(3) 107.2(2) yes . . .
Pd(1) Mo(1) C(4) 94.9(2) yes . . .
Pd(1) Mo(1) C(5) 114.8(3) yes . . .
S(1) Mo(1) S(2) 103.23(9) yes . . .
S(1) Mo(1) N(1) 100.4(2) yes . . .
S(1) Mo(1) C(1) 113.6(3) yes . . .
S(1) Mo(1) C(2) 144.4(3) yes . . .
S(1) Mo(1) C(3) 126.7(2) yes . . .
S(1) Mo(1) C(4) 94.9(2) yes . . .
S(1) Mo(1) C(5) 86.6(3) yes . . .
S(2) Mo(1) N(1) 100.7(2) yes . . .
S(2) Mo(1) C(1) 138.2(2) yes . . .
S(2) Mo(1) C(2) 103.3(3) yes . . .
S(2) Mo(1) C(3) 85.8(2) yes . . .
S(2) Mo(1) C(4) 101.9(3) yes . . .
S(2) Mo(1) C(5) 135.9(2) yes . . .
N(1) Mo(1) C(1) 91.6(3) yes . . .
N(1) Mo(1) C(2) 97.5(3) yes . . .
N(1) Mo(1) C(3) 129.8(3) yes . . .
N(1) Mo(1) C(4) 148.8(3) yes . . .
N(1) Mo(1) C(5) 119.9(3) yes . . .
C(1) Mo(1) C(2) 35.1(4) yes . . .
C(1) Mo(1) C(3) 56.8(3) yes . . .
C(1) Mo(1) C(4) 57.3(3) yes . . .
C(1) Mo(1) C(5) 35.4(4) yes . . .
C(2) Mo(1) C(3) 33.9(3) yes . . .
C(2) Mo(1) C(4) 56.5(3) yes . . .
C(2) Mo(1) C(5) 57.9(4) yes . . .
C(3) Mo(1) C(4) 32.8(3) yes . . .
C(3) Mo(1) C(5) 55.9(3) yes . . .
C(4) Mo(1) C(5) 34.0(3) yes . . .
Pd(2) Mo(2) S(3) 51.92(6) yes . . .
Pd(2) Mo(2) S(4) 51.88(6) yes . . .
Pd(2) Mo(2) N(2) 114.4(2) yes . . .
Pd(2) Mo(2) C(38) 152.9(2) yes . . .
Pd(2) Mo(2) C(39) 119.3(2) yes . . .
Pd(2) Mo(2) C(40) 98.5(2) yes . . .
Pd(2) Mo(2) C(41) 108.2(2) yes . . .
Pd(2) Mo(2) C(42) 140.5(2) yes . . .
S(3) Mo(2) S(4) 103.27(9) yes . . .
S(3) Mo(2) N(2) 102.4(2) yes . . .
S(3) Mo(2) C(38) 137.0(2) yes . . .
S(3) Mo(2) C(39) 138.4(2) yes . . .
S(3) Mo(2) C(40) 104.7(3) yes . . .
S(3) Mo(2) C(41) 86.1(2) yes . . .
S(3) Mo(2) C(42) 102.2(3) yes . . .
S(4) Mo(2) N(2) 100.0(2) yes . . .
S(4) Mo(2) C(38) 115.0(2) yes . . .
S(4) Mo(2) C(39) 87.2(2) yes . . .
S(4) Mo(2) C(40) 93.3(2) yes . . .
S(4) Mo(2) C(41) 124.5(2) yes . . .
S(4) Mo(2) C(42) 144.0(3) yes . . .
N(2) Mo(2) C(38) 90.0(3) yes . . .
N(2) Mo(2) C(39) 115.4(3) yes . . .
N(2) Mo(2) C(40) 146.0(4) yes . . .
N(2) Mo(2) C(41) 131.7(3) yes . . .
N(2) Mo(2) C(42) 98.9(3) yes . . .
C(38) Mo(2) C(39) 34.2(4) yes . . .
C(38) Mo(2) C(40) 56.0(3) yes . . .
C(38) Mo(2) C(41) 56.6(3) yes . . .
C(38) Mo(2) C(42) 34.9(3) yes . . .
C(39) Mo(2) C(40) 33.8(3) yes . . .
C(39) Mo(2) C(41) 56.1(3) yes . . .
C(39) Mo(2) C(42) 57.0(4) yes . . .
C(40) Mo(2) C(41) 33.0(3) yes . . .
C(40) Mo(2) C(42) 55.6(3) yes . . .
C(41) Mo(2) C(42) 33.6(3) yes . . .
Pd(1) S(1) Mo(1) 76.65(8) yes . . .
Pd(1) S(2) Mo(1) 76.81(8) yes . . .
Pd(2) S(3) Mo(2) 77.01(8) yes . . .
Pd(2) S(4) Mo(2) 77.01(8) yes . . .
Pd(1) P(1) C(23) 117.8(3) yes . . .
Pd(1) P(1) C(29) 114.6(3) yes . . .
Pd(1) P(1) C(36) 106.9(2) yes . . .
C(23) P(1) C(29) 108.2(4) yes . . .
C(23) P(1) C(36) 105.9(4) yes . . .
C(29) P(1) C(36) 101.9(4) yes . . .
Pd(1) P(2) C(11) 114.8(3) yes . . .
Pd(1) P(2) C(17) 118.4(3) yes . . .
Pd(1) P(2) C(35) 106.0(3) yes . . .
C(11) P(2) C(17) 107.2(4) yes . . .
C(11) P(2) C(35) 105.2(4) yes . . .
C(17) P(2) C(35) 103.9(4) yes . . .
Pd(2) P(3) C(48) 120.7(3) yes . . .
Pd(2) P(3) C(54) 112.8(3) yes . . .
Pd(2) P(3) C(72) 105.5(3) yes . . .
C(48) P(3) C(54) 109.5(4) yes . . .
C(48) P(3) C(72) 103.0(4) yes . . .
C(54) P(3) C(72) 103.3(4) yes . . .
Pd(2) P(4) C(60) 116.4(3) yes . . .
Pd(2) P(4) C(66) 115.4(3) yes . . .
Pd(2) P(4) C(73) 107.3(3) yes . . .
C(60) P(4) C(66) 107.5(4) yes . . .
C(60) P(4) C(73) 105.8(4) yes . . .
C(66) P(4) C(73) 103.1(4) yes . . .
Mo(1) N(1) O(1) 170.1(7) yes . . .
Mo(2) N(2) O(2) 169.5(7) yes . . .
Mo(1) C(1) C(2) 73.6(6) yes . . .
Mo(1) C(1) C(5) 75.8(7) yes . . .
Mo(1) C(1) C(6) 122.7(7) yes . . .
C(2) C(1) C(5) 107.8(9) yes . . .
C(2) C(1) C(6) 125.4(11) yes . . .
C(5) C(1) C(6) 126.3(11) yes . . .
Mo(1) C(2) C(1) 71.3(6) yes . . .
Mo(1) C(2) C(3) 77.6(6) yes . . .
Mo(1) C(2) C(7) 121.9(8) yes . . .
C(1) C(2) C(3) 108.0(10) yes . . .
C(1) C(2) C(7) 127.9(10) yes . . .
C(3) C(2) C(7) 123.8(11) yes . . .
Mo(1) C(3) C(2) 68.5(5) yes . . .
Mo(1) C(3) C(4) 74.1(5) yes . . .
Mo(1) C(3) C(8) 126.2(7) yes . . .
C(2) C(3) C(4) 109.3(9) yes . . .
C(2) C(3) C(8) 125.9(10) yes . . .
C(4) C(3) C(8) 124.7(10) yes . . .
Mo(1) C(4) C(3) 73.1(5) yes . . .
Mo(1) C(4) C(5) 70.4(5) yes . . .
Mo(1) C(4) C(9) 123.9(7) yes . . .
C(3) C(4) C(5) 108.0(9) yes . . .
C(3) C(4) C(9) 127.7(11) yes . . .
C(5) C(4) C(9) 124.2(11) yes . . .
Mo(1) C(5) C(1) 68.8(6) yes . . .
Mo(1) C(5) C(4) 75.6(6) yes . . .
Mo(1) C(5) C(10) 124.7(7) yes . . .
C(1) C(5) C(4) 106.9(10) yes . . .
C(1) C(5) C(10) 126.7(10) yes . . .
C(4) C(5) C(10) 126.2(11) yes . . .
P(2) C(11) C(12) 118.9(7) yes . . .
P(2) C(11) C(16) 122.0(7) yes . . .
C(12) C(11) C(16) 119.2(8) yes . . .
C(11) C(12) C(13) 119.6(9) yes . . .
C(12) C(13) C(14) 120.8(11) yes . . .
C(13) C(14) C(15) 119.4(10) yes . . .
C(14) C(15) C(16) 120.6(11) yes . . .
C(11) C(16) C(15) 120.3(10) yes . . .
P(2) C(17) C(18) 120.8(7) yes . . .
P(2) C(17) C(22) 120.8(8) yes . . .
C(18) C(17) C(22) 118.4(10) yes . . .
C(17) C(18) C(19) 120.8(9) yes . . .
C(18) C(19) C(20) 118.5(12) yes . . .
C(19) C(20) C(21) 120.1(13) yes . . .
C(20) C(21) C(22) 120.5(10) yes . . .
C(17) C(22) C(21) 121.8(11) yes . . .
P(1) C(23) C(24) 123.1(7) yes . . .
P(1) C(23) C(28) 117.3(7) yes . . .
C(24) C(23) C(28) 119.5(9) yes . . .
C(23) C(24) C(25) 119.7(8) yes . . .
C(24) C(25) C(26) 120.0(9) yes . . .
C(25) C(26) C(27) 120.5(11) yes . . .
C(26) C(27) C(28) 120.7(9) yes . . .
C(23) C(28) C(27) 119.5(8) yes . . .
P(1) C(29) C(30) 118.8(6) yes . . .
P(1) C(29) C(34) 120.6(6) yes . . .
C(30) C(29) C(34) 120.5(8) yes . . .
C(29) C(30) C(31) 119.7(9) yes . . .
C(30) C(31) C(32) 119.5(10) yes . . .
C(31) C(32) C(33) 121.6(10) yes . . .
C(32) C(33) C(34) 119.8(10) yes . . .
C(29) C(34) C(33) 118.9(9) yes . . .
P(2) C(35) C(36) 108.8(6) yes . . .
P(1) C(36) C(35) 107.3(5) yes . . .
Cl(1) C(37) Cl(2) 112.0(7) yes . . .
Mo(2) C(38) C(39) 75.7(7) yes . . .
Mo(2) C(38) C(42) 72.9(6) yes . . .
Mo(2) C(38) C(43) 121.1(7) yes . . .
C(39) C(38) C(42) 108.2(8) yes . . .
C(39) C(38) C(43) 126.2(10) yes . . .
C(42) C(38) C(43) 125.4(10) yes . . .
Mo(2) C(39) C(38) 70.1(6) yes . . .
Mo(2) C(39) C(40) 76.4(7) yes . . .
Mo(2) C(39) C(44) 125.2(8) yes . . .
C(38) C(39) C(40) 107.3(9) yes . . .
C(38) C(39) C(44) 126.5(10) yes . . .
C(40) C(39) C(44) 125.7(10) yes . . .
Mo(2) C(40) C(39) 69.8(6) yes . . .
Mo(2) C(40) C(41) 73.2(6) yes . . .
Mo(2) C(40) C(45) 122.7(8) yes . . .
C(39) C(40) C(41) 108.4(9) yes . . .
C(39) C(40) C(45) 124.3(11) yes . . .
C(41) C(40) C(45) 127.2(11) yes . . .
Mo(2) C(41) C(40) 73.9(5) yes . . .
Mo(2) C(41) C(42) 67.7(5) yes . . .
Mo(2) C(41) C(46) 126.0(8) yes . . .
C(40) C(41) C(42) 106.7(9) yes . . .
C(40) C(41) C(46) 126.4(10) yes . . .
C(42) C(41) C(46) 126.8(11) yes . . .
Mo(2) C(42) C(38) 72.3(5) yes . . .
Mo(2) C(42) C(41) 78.6(6) yes . . .
Mo(2) C(42) C(47) 121.2(8) yes . . .
C(38) C(42) C(41) 109.3(9) yes . . .
C(38) C(42) C(47) 125.8(9) yes . . .
C(41) C(42) C(47) 124.5(10) yes . . .
P(3) C(48) C(49) 119.0(8) yes . . .
P(3) C(48) C(53) 122.3(7) yes . . .
C(49) C(48) C(53) 118.6(10) yes . . .
C(48) C(49) C(50) 122.5(10) yes . . .
C(49) C(50) C(51) 117.6(11) yes . . .
C(50) C(51) C(52) 120.8(15) yes . . .
C(51) C(52) C(53) 121.8(12) yes . . .
C(48) C(53) C(52) 118.5(10) yes . . .
P(3) C(54) C(55) 122.6(8) yes . . .
P(3) C(54) C(59) 118.7(7) yes . . .
C(55) C(54) C(59) 118.7(8) yes . . .
C(54) C(55) C(56) 120.4(11) yes . . .
C(55) C(56) C(57) 119.6(11) yes . . .
C(56) C(57) C(58) 120.7(10) yes . . .
C(57) C(58) C(59) 120.1(12) yes . . .
C(54) C(59) C(58) 120.3(11) yes . . .
P(4) C(60) C(61) 118.0(8) yes . . .
P(4) C(60) C(65) 121.9(7) yes . . .
C(61) C(60) C(65) 119.6(11) yes . . .
C(60) C(61) C(62) 119.4(11) yes . . .
C(61) C(62) C(63) 120.5(11) yes . . .
C(62) C(63) C(64) 120.4(14) yes . . .
C(63) C(64) C(65) 119.5(11) yes . . .
C(60) C(65) C(64) 120.7(10) yes . . .
P(4) C(66) C(67) 121.7(7) yes . . .
P(4) C(66) C(71) 119.5(7) yes . . .
C(67) C(66) C(71) 118.5(9) yes . . .
C(66) C(67) C(68) 119.5(10) yes . . .
C(67) C(68) C(69) 121.9(13) yes . . .
C(68) C(69) C(70) 119.1(12) yes . . .
C(69) C(70) C(71) 121.5(12) yes . . .
C(66) C(71) C(70) 119.3(10) yes . . .
P(3) C(72) C(73) 108.3(6) yes . . .
P(4) C(73) C(72) 107.4(5) yes . . .
Cl(3) C(74) Cl(4) 109.8(7) yes . . .
C(1) C(6) H(1) 109.1 no . . .
C(1) C(6) H(2) 110.0 no . . .
C(1) C(6) H(3) 109.2 no . . .
H(1) C(6) H(2) 109.5 no . . .
H(1) C(6) H(3) 109.5 no . . .
H(2) C(6) H(3) 109.5 no . . .
C(2) C(7) H(4) 109.0 no . . .
C(2) C(7) H(5) 109.8 no . . .
C(2) C(7) H(6) 109.6 no . . .
H(4) C(7) H(5) 109.5 no . . .
H(4) C(7) H(6) 109.5 no . . .
H(5) C(7) H(6) 109.5 no . . .
C(3) C(8) H(7) 109.3 no . . .
C(3) C(8) H(8) 109.6 no . . .
C(3) C(8) H(9) 109.5 no . . .
H(7) C(8) H(8) 109.5 no . . .
H(7) C(8) H(9) 109.5 no . . .
H(8) C(8) H(9) 109.5 no . . .
C(4) C(9) H(10) 108.9 no . . .
C(4) C(9) H(11) 109.7 no . . .
C(4) C(9) H(12) 109.8 no . . .
H(10) C(9) H(11) 109.5 no . . .
H(10) C(9) H(12) 109.5 no . . .
H(11) C(9) H(12) 109.5 no . . .
C(5) C(10) H(13) 108.7 no . . .
C(5) C(10) H(14) 109.9 no . . .
C(5) C(10) H(15) 109.7 no . . .
H(13) C(10) H(14) 109.5 no . . .
H(13) C(10) H(15) 109.5 no . . .
H(14) C(10) H(15) 109.5 no . . .
C(11) C(12) H(16) 120.0 no . . .
C(13) C(12) H(16) 120.3 no . . .
C(12) C(13) H(17) 119.2 no . . .
C(14) C(13) H(17) 119.9 no . . .
C(13) C(14) H(18) 120.3 no . . .
C(15) C(14) H(18) 120.3 no . . .
C(14) C(15) H(19) 119.8 no . . .
C(16) C(15) H(19) 119.6 no . . .
C(11) C(16) H(20) 119.8 no . . .
C(15) C(16) H(20) 119.9 no . . .
C(17) C(18) H(21) 119.8 no . . .
C(19) C(18) H(21) 119.4 no . . .
C(18) C(19) H(22) 120.9 no . . .
C(20) C(19) H(22) 120.6 no . . .
C(19) C(20) H(23) 119.9 no . . .
C(21) C(20) H(23) 120.0 no . . .
C(20) C(21) H(24) 119.6 no . . .
C(22) C(21) H(24) 120.0 no . . .
C(17) C(22) H(25) 119.2 no . . .
C(21) C(22) H(25) 118.9 no . . .
C(23) C(24) H(26) 120.3 no . . .
C(25) C(24) H(26) 120.0 no . . .
C(24) C(25) H(27) 120.0 no . . .
C(26) C(25) H(27) 120.0 no . . .
C(25) C(26) H(28) 119.4 no . . .
C(27) C(26) H(28) 120.1 no . . .
C(26) C(27) H(29) 119.3 no . . .
C(28) C(27) H(29) 120.0 no . . .
C(23) C(28) H(30) 120.3 no . . .
C(27) C(28) H(30) 120.1 no . . .
C(29) C(30) H(31) 120.3 no . . .
C(31) C(30) H(31) 120.0 no . . .
C(30) C(31) H(32) 120.5 no . . .
C(32) C(31) H(32) 120.0 no . . .
C(31) C(32) H(33) 119.1 no . . .
C(33) C(32) H(33) 119.3 no . . .
C(32) C(33) H(34) 119.9 no . . .
C(34) C(33) H(34) 120.3 no . . .
C(29) C(34) H(35) 120.6 no . . .
C(33) C(34) H(35) 120.5 no . . .
P(2) C(35) H(36) 109.6 no . . .
P(2) C(35) H(37) 109.6 no . . .
C(36) C(35) H(36) 109.6 no . . .
C(36) C(35) H(37) 109.7 no . . .
H(36) C(35) H(37) 109.5 no . . .
P(1) C(36) H(38) 110.1 no . . .
P(1) C(36) H(39) 110.1 no . . .
C(35) C(36) H(38) 109.9 no . . .
C(35) C(36) H(39) 109.9 no . . .
H(38) C(36) H(39) 109.5 no . . .
Cl(1) C(37) H(40) 108.8 no . . .
Cl(1) C(37) H(41) 109.0 no . . .
Cl(2) C(37) H(40) 108.7 no . . .
Cl(2) C(37) H(41) 108.9 no . . .
H(40) C(37) H(41) 109.5 no . . .
C(38) C(43) H(42) 109.5 no . . .
C(38) C(43) H(43) 109.1 no . . .
C(38) C(43) H(44) 109.8 no . . .
H(42) C(43) H(43) 109.5 no . . .
H(42) C(43) H(44) 109.5 no . . .
H(43) C(43) H(44) 109.5 no . . .
C(39) C(44) H(45) 109.3 no . . .
C(39) C(44) H(46) 109.5 no . . .
C(39) C(44) H(47) 109.6 no . . .
H(45) C(44) H(46) 109.5 no . . .
H(45) C(44) H(47) 109.5 no . . .
H(46) C(44) H(47) 109.5 no . . .
C(40) C(45) H(48) 109.0 no . . .
C(40) C(45) H(49) 109.5 no . . .
C(40) C(45) H(50) 110.0 no . . .
H(48) C(45) H(49) 109.5 no . . .
H(48) C(45) H(50) 109.5 no . . .
H(49) C(45) H(50) 109.5 no . . .
C(41) C(46) H(51) 108.8 no . . .
C(41) C(46) H(52) 109.5 no . . .
C(41) C(46) H(53) 110.1 no . . .
H(51) C(46) H(52) 109.5 no . . .
H(51) C(46) H(53) 109.5 no . . .
H(52) C(46) H(53) 109.5 no . . .
C(42) C(47) H(54) 108.9 no . . .
C(42) C(47) H(55) 109.6 no . . .
C(42) C(47) H(56) 109.9 no . . .
H(54) C(47) H(55) 109.5 no . . .
H(54) C(47) H(56) 109.5 no . . .
H(55) C(47) H(56) 109.5 no . . .
C(48) C(49) H(57) 118.7 no . . .
C(50) C(49) H(57) 118.8 no . . .
C(49) C(50) H(58) 121.1 no . . .
C(51) C(50) H(58) 121.2 no . . .
C(50) C(51) H(59) 119.6 no . . .
C(52) C(51) H(59) 119.6 no . . .
C(51) C(52) H(60) 119.1 no . . .
C(53) C(52) H(60) 119.1 no . . .
C(48) C(53) H(61) 120.7 no . . .
C(52) C(53) H(61) 120.7 no . . .
C(54) C(55) H(62) 119.6 no . . .
C(56) C(55) H(62) 120.0 no . . .
C(55) C(56) H(63) 120.1 no . . .
C(57) C(56) H(63) 120.2 no . . .
C(56) C(57) H(64) 119.7 no . . .
C(58) C(57) H(64) 119.5 no . . .
C(57) C(58) H(65) 120.1 no . . .
C(59) C(58) H(65) 119.8 no . . .
C(54) C(59) H(66) 119.8 no . . .
C(58) C(59) H(66) 119.9 no . . .
C(60) C(61) H(67) 120.2 no . . .
C(62) C(61) H(67) 120.4 no . . .
C(61) C(62) H(68) 119.7 no . . .
C(63) C(62) H(68) 119.8 no . . .
C(62) C(63) H(69) 119.9 no . . .
C(64) C(63) H(69) 119.7 no . . .
C(63) C(64) H(70) 120.0 no . . .
C(65) C(64) H(70) 120.5 no . . .
C(60) C(65) H(71) 119.9 no . . .
C(64) C(65) H(71) 119.4 no . . .
C(66) C(67) H(72) 120.2 no . . .
C(68) C(67) H(72) 120.3 no . . .
C(67) C(68) H(73) 118.7 no . . .
C(69) C(68) H(73) 119.4 no . . .
C(68) C(69) H(74) 120.1 no . . .
C(70) C(69) H(74) 120.8 no . . .
C(69) C(70) H(75) 119.1 no . . .
C(71) C(70) H(75) 119.3 no . . .
C(66) C(71) H(76) 120.3 no . . .
C(70) C(71) H(76) 120.3 no . . .
P(3) C(72) H(77) 109.8 no . . .
P(3) C(72) H(78) 109.7 no . . .
C(73) C(72) H(77) 109.8 no . . .
C(73) C(72) H(78) 109.8 no . . .
H(77) C(72) H(78) 109.5 no . . .
P(4) C(73) H(79) 110.0 no . . .
P(4) C(73) H(80) 109.9 no . . .
C(72) C(73) H(79) 110.0 no . . .
C(72) C(73) H(80) 110.1 no . . .
H(79) C(73) H(80) 109.5 no . . .
Cl(3) C(74) H(81) 109.3 no . . .
Cl(3) C(74) H(82) 109.6 no . . .
Cl(4) C(74) H(81) 109.1 no . . .
Cl(4) C(74) H(82) 109.5 no . . .
H(81) C(74) H(82) 109.5 no . . .

loop_
_geom_bond_atom_site_label_1
_geom_bond_atom_site_label_2
_geom_bond_distance
_geom_bond_publ_flag
_geom_bond_site_symmetry_1
_geom_bond_site_symmetry_2
Pd(1) Mo(1) 2.9142(10) yes . .
Pd(1) S(1) 2.364(2) yes . .
Pd(1) S(2) 2.364(2) yes . .
Pd(1) P(1) 2.266(2) yes . .
Pd(1) P(2) 2.274(2) yes . .
Pd(2) Mo(2) 2.9149(10) yes . .
Pd(2) S(3) 2.355(2) yes . .
Pd(2) S(4) 2.353(2) yes . .
Pd(2) P(3) 2.276(2) yes . .
Pd(2) P(4) 2.274(2) yes . .
Mo(1) S(1) 2.335(2) yes . .
Mo(1) S(2) 2.327(2) yes . .
Mo(1) N(1) 1.772(7) yes . .
Mo(1) C(1) 2.311(12) yes . .
Mo(1) C(2) 2.341(10) yes . .
Mo(1) C(3) 2.457(9) yes . .
Mo(1) C(4) 2.470(9) yes . .
Mo(1) C(5) 2.403(11) yes . .
Mo(2) S(3) 2.327(2) yes . .
Mo(2) S(4) 2.329(2) yes . .
Mo(2) N(2) 1.761(7) yes . .
Mo(2) C(38) 2.320(11) yes . .
Mo(2) C(39) 2.391(12) yes . .
Mo(2) C(40) 2.475(10) yes . .
Mo(2) C(41) 2.466(9) yes . .
Mo(2) C(42) 2.328(9) yes . .
Cl(1) C(37) 1.758(14) yes . .
Cl(2) C(37) 1.702(11) yes . .
Cl(3) C(74) 1.779(16) yes . .
Cl(4) C(74) 1.652(18) yes . .
P(1) C(23) 1.807(10) yes . .
P(1) C(29) 1.827(8) yes . .
P(1) C(36) 1.824(9) yes . .
P(2) C(11) 1.828(7) yes . .
P(2) C(17) 1.811(10) yes . .
P(2) C(35) 1.830(9) yes . .
P(3) C(48) 1.804(11) yes . .
P(3) C(54) 1.821(9) yes . .
P(3) C(72) 1.831(8) yes . .
P(4) C(60) 1.800(11) yes . .
P(4) C(66) 1.820(9) yes . .
P(4) C(73) 1.818(9) yes . .
O(1) N(1) 1.223(9) yes . .
O(2) N(2) 1.228(9) yes . .
C(1) C(2) 1.404(17) yes . .
C(1) C(5) 1.436(17) yes . .
C(1) C(6) 1.493(17) yes . .
C(2) C(3) 1.404(15) yes . .
C(2) C(7) 1.489(16) yes . .
C(3) C(4) 1.391(17) yes . .
C(3) C(8) 1.495(15) yes . .
C(4) C(5) 1.424(16) yes . .
C(4) C(9) 1.494(16) yes . .
C(5) C(10) 1.505(18) yes . .
C(11) C(12) 1.374(14) yes . .
C(11) C(16) 1.359(14) yes . .
C(12) C(13) 1.395(13) yes . .
C(13) C(14) 1.345(18) yes . .
C(14) C(15) 1.358(19) yes . .
C(15) C(16) 1.386(15) yes . .
C(17) C(18) 1.369(15) yes . .
C(17) C(22) 1.360(12) yes . .
C(18) C(19) 1.406(18) yes . .
C(19) C(20) 1.370(16) yes . .
C(20) C(21) 1.36(2) yes . .
C(21) C(22) 1.353(18) yes . .
C(23) C(24) 1.391(12) yes . .
C(23) C(28) 1.390(12) yes . .
C(24) C(25) 1.392(16) yes . .
C(25) C(26) 1.366(14) yes . .
C(26) C(27) 1.367(16) yes . .
C(27) C(28) 1.381(16) yes . .
C(29) C(30) 1.384(13) yes . .
C(29) C(34) 1.388(13) yes . .
C(30) C(31) 1.387(13) yes . .
C(31) C(32) 1.365(17) yes . .
C(32) C(33) 1.367(16) yes . .
C(33) C(34) 1.394(14) yes . .
C(35) C(36) 1.530(14) yes . .
C(38) C(39) 1.386(16) yes . .
C(38) C(42) 1.392(15) yes . .
C(38) C(43) 1.532(15) yes . .
C(39) C(40) 1.416(15) yes . .
C(39) C(44) 1.488(18) yes . .
C(40) C(41) 1.401(17) yes . .
C(40) C(45) 1.504(16) yes . .
C(41) C(42) 1.394(14) yes . .
C(41) C(46) 1.484(14) yes . .
C(42) C(47) 1.514(16) yes . .
C(48) C(49) 1.366(13) yes . .
C(48) C(53) 1.390(15) yes . .
C(49) C(50) 1.400(19) yes . .
C(50) C(51) 1.37(2) yes . .
C(51) C(52) 1.353(19) yes . .
C(52) C(53) 1.39(2) yes . .
C(54) C(55) 1.368(14) yes . .
C(54) C(59) 1.382(15) yes . .
C(55) C(56) 1.392(15) yes . .
C(56) C(57) 1.333(19) yes . .
C(57) C(58) 1.374(19) yes . .
C(58) C(59) 1.358(15) yes . .
C(60) C(61) 1.384(13) yes . .
C(60) C(65) 1.378(14) yes . .
C(61) C(62) 1.40(2) yes . .
C(62) C(63) 1.37(2) yes . .
C(63) C(64) 1.368(18) yes . .
C(64) C(65) 1.402(19) yes . .
C(66) C(67) 1.392(14) yes . .
C(66) C(71) 1.376(14) yes . .
C(67) C(68) 1.371(17) yes . .
C(68) C(69) 1.35(2) yes . .
C(69) C(70) 1.34(2) yes . .
C(70) C(71) 1.396(14) yes . .
C(72) C(73) 1.526(14) yes . .
C(6) H(1) 0.950 no . .
C(6) H(2) 0.950 no . .
C(6) H(3) 0.950 no . .
C(7) H(4) 0.950 no . .
C(7) H(5) 0.950 no . .
C(7) H(6) 0.950 no . .
C(8) H(7) 0.950 no . .
C(8) H(8) 0.950 no . .
C(8) H(9) 0.950 no . .
C(9) H(10) 0.950 no . .
C(9) H(11) 0.950 no . .
C(9) H(12) 0.950 no . .
C(10) H(13) 0.950 no . .
C(10) H(14) 0.950 no . .
C(10) H(15) 0.950 no . .
C(12) H(16) 0.950 no . .
C(13) H(17) 0.950 no . .
C(14) H(18) 0.950 no . .
C(15) H(19) 0.950 no . .
C(16) H(20) 0.950 no . .
C(18) H(21) 0.950 no . .
C(19) H(22) 0.950 no . .
C(20) H(23) 0.950 no . .
C(21) H(24) 0.950 no . .
C(22) H(25) 0.950 no . .
C(24) H(26) 0.950 no . .
C(25) H(27) 0.950 no . .
C(26) H(28) 0.950 no . .
C(27) H(29) 0.950 no . .
C(28) H(30) 0.950 no . .
C(30) H(31) 0.950 no . .
C(31) H(32) 0.950 no . .
C(32) H(33) 0.950 no . .
C(33) H(34) 0.950 no . .
C(34) H(35) 0.950 no . .
C(35) H(36) 0.950 no . .
C(35) H(37) 0.950 no . .
C(36) H(38) 0.950 no . .
C(36) H(39) 0.950 no . .
C(37) H(40) 0.950 no . .
C(37) H(41) 0.950 no . .
C(43) H(42) 0.950 no . .
C(43) H(43) 0.950 no . .
C(43) H(44) 0.950 no . .
C(44) H(45) 0.950 no . .
C(44) H(46) 0.950 no . .
C(44) H(47) 0.950 no . .
C(45) H(48) 0.950 no . .
C(45) H(49) 0.950 no . .
C(45) H(50) 0.950 no . .
C(46) H(51) 0.950 no . .
C(46) H(52) 0.950 no . .
C(46) H(53) 0.950 no . .
C(47) H(54) 0.950 no . .
C(47) H(55) 0.950 no . .
C(47) H(56) 0.950 no . .
C(49) H(57) 0.950 no . .
C(50) H(58) 0.950 no . .
C(51) H(59) 0.950 no . .
C(52) H(60) 0.950 no . .
C(53) H(61) 0.950 no . .
C(55) H(62) 0.950 no . .
C(56) H(63) 0.950 no . .
C(57) H(64) 0.950 no . .
C(58) H(65) 0.950 no . .
C(59) H(66) 0.950 no . .
C(61) H(67) 0.950 no . .
C(62) H(68) 0.950 no . .
C(63) H(69) 0.950 no . .
C(64) H(70) 0.950 no . .
C(65) H(71) 0.950 no . .
C(67) H(72) 0.950 no . .
C(68) H(73) 0.950 no . .
C(69) H(74) 0.950 no . .
C(70) H(75) 0.950 no . .
C(71) H(76) 0.950 no . .
C(72) H(77) 0.950 no . .
C(72) H(78) 0.950 no . .
C(73) H(79) 0.950 no . .
C(73) H(80) 0.950 no . .
C(74) H(81) 0.950 no . .
C(74) H(82) 0.950 no . .
